data_1565357
loop_
_publ_author_name
'Maurya, Devesh'
'Karmakar, Joy'
'Sahoo, Padmini'
'Raut, Ravindra K.'
'Majumdar, Moumita'

_publ_section_title
;
 Versatile binding modes of acyclic N2X2 (X&#x00A0;=&#x00A0;O, S and P)
 ligands towards [GeCl]+ and AuCl units
;
_journal_name_full 'Inorganica Chimica Acta'
_journal_page_first 119380
_journal_paper_doi 10.1016/j.ica.2019.119380
_journal_volume 503
_journal_year 2020
_chemical_formula_sum 'C15 H16 Cl F3 Ge N2 O5 S'
_chemical_formula_weight 501.40
_space_group_crystal_system monoclinic
_space_group_IT_number 14
_space_group_name_Hall '-P 2ybc'
_space_group_name_H-M_alt 'P 1 21/c 1'
_atom_sites_solution_hydrogens geom
_audit_creation_method SHELXL-2017/1
_cell_angle_alpha 90
_cell_angle_beta 90.498(4)
_cell_angle_gamma 90
_cell_formula_units_Z 4
_cell_length_a 7.5503(6)
_cell_length_b 14.6538(12)
_cell_length_c 17.5447(14)
_cell_measurement_reflns_used 9938
_cell_measurement_temperature 100(2)
_cell_measurement_theta_max 67.28
_cell_measurement_theta_min 5.04
_cell_volume 1941.1(3)
_computing_cell_refinement 'Bruker SAINT'
_computing_data_collection 'Bruker APEX2'
_computing_data_reduction 'Bruker SAINT'
_computing_molecular_graphics 'Bruker SHELXTL'
_computing_publication_material 'Bruker SHELXTL'
_computing_structure_refinement 'SHELXL-2014 (Sheldrick 2014)'
_computing_structure_solution 'SHELXS-97 (Sheldrick 2008)'
_diffrn_ambient_temperature 100(2)
_diffrn_measured_fraction_theta_full 0.985
_diffrn_measured_fraction_theta_max 0.985
_diffrn_measurement_device_type 'Bruker APEX-II CCD'
_diffrn_measurement_method '\f and \w scans'
_diffrn_radiation_type CuK\a
_diffrn_radiation_wavelength 1.54178
_diffrn_reflns_av_R_equivalents 0.0731
_diffrn_reflns_av_unetI/netI 0.0490
_diffrn_reflns_Laue_measured_fraction_full 0.985
_diffrn_reflns_Laue_measured_fraction_max 0.985
_diffrn_reflns_limit_h_max 8
_diffrn_reflns_limit_h_min -8
_diffrn_reflns_limit_k_max 17
_diffrn_reflns_limit_k_min -15
_diffrn_reflns_limit_l_max 20
_diffrn_reflns_limit_l_min -20
_diffrn_reflns_number 19202
_diffrn_reflns_point_group_measured_fraction_full 0.985
_diffrn_reflns_point_group_measured_fraction_max 0.985
_diffrn_reflns_theta_full 67.279
_diffrn_reflns_theta_max 67.279
_diffrn_reflns_theta_min 3.930
_exptl_absorpt_coefficient_mu 4.970
_exptl_absorpt_correction_T_max 0.7528
_exptl_absorpt_correction_T_min 0.4799
_exptl_absorpt_correction_type multi-scan
_exptl_absorpt_process_details
'SADABS-2016/2 - Bruker AXS area detector scaling and absorption correction;  Reference: Krause, L., Herbst-Irmer, R., Sheldrick G.M. & Stalke D., J. Appl. Cryst. 48 (2015) 3-10.'
_exptl_crystal_colour white
_exptl_crystal_density_diffrn 1.716
_exptl_crystal_description needle
_exptl_crystal_F_000 1008
_exptl_crystal_size_max 0.08
_exptl_crystal_size_mid 0.06
_exptl_crystal_size_min 0.05
_refine_diff_density_max 0.778
_refine_diff_density_min -0.676
_refine_diff_density_rms 0.116
_refine_ls_extinction_coef .
_refine_ls_extinction_method none
_refine_ls_goodness_of_fit_ref 1.136
_refine_ls_hydrogen_treatment constr
_refine_ls_matrix_type full
_refine_ls_number_parameters 255
_refine_ls_number_reflns 3424
_refine_ls_number_restraints 0
_refine_ls_restrained_S_all 1.136
_refine_ls_R_factor_all 0.0682
_refine_ls_R_factor_gt 0.0562
_refine_ls_shift/su_max 0.000
_refine_ls_shift/su_mean 0.000
_refine_ls_structure_factor_coef Fsqd
_refine_ls_weighting_details 'w=1/[\s^2^(Fo^2^)+(0.0731P)^2^+5.1317P] where P=(Fo^2^+2Fc^2^)/3'
_refine_ls_weighting_scheme calc
_refine_ls_wR_factor_gt 0.1490
_refine_ls_wR_factor_ref 0.1579
_reflns_Friedel_coverage 0.000
_reflns_Friedel_fraction_full .
_reflns_Friedel_fraction_max .
_reflns_number_gt 2856
_reflns_number_total 3424
_reflns_threshold_expression 'I > 2\s(I)'
_cod_data_source_file 1.cif
_cod_data_source_block 1
_cod_original_sg_symbol_H-M 'P 21/c'
_cod_database_code 1565357
_shelx_shelxl_version_number 2017/1
_shelx_space_group_comment
;
The symmetry employed for this shelxl refinement is uniquely defined
by the following loop, which should always be used as a source of
symmetry information in preference to the above space-group names.
They are only intended as comments.
;

loop_
_space_group_symop_operation_xyz
'x, y, z'
'-x, y+1/2, -z+1/2'
'-x, -y, -z'
'x, -y-1/2, z-1/2'

loop_
_atom_site_label
_atom_site_type_symbol
_atom_site_fract_x
_atom_site_fract_y
_atom_site_fract_z
_atom_site_U_iso_or_equiv
_atom_site_adp_type
_atom_site_occupancy
_atom_site_site_symmetry_order
_atom_site_calc_flag
_atom_site_refinement_flags_posn
_atom_site_refinement_flags_adp
_atom_site_refinement_flags_occupancy
_atom_site_disorder_assembly
_atom_site_disorder_group
Ge1 Ge 0.24940(7) 0.75361(3) 0.49016(3) 0.0283(2) Uani 1 1 d . . . . .
Cl1 Cl 0.00606(17) 0.75877(7) 0.56574(7) 0.0348(3) Uani 1 1 d . . . . .
S003 S 0.50756(17) 0.80898(8) 0.77854(7) 0.0316(3) Uani 1 1 d . . . . .
F3 F 0.7442(4) 0.6939(2) 0.72517(19) 0.0497(8) Uani 1 1 d . . . . .
O2 O 0.2903(5) 0.9227(2) 0.55565(19) 0.0318(8) Uani 1 1 d . . . . .
F1 F 0.5802(5) 0.7571(3) 0.63906(19) 0.0534(9) Uani 1 1 d . . . . .
O1 O 0.2613(5) 0.5713(2) 0.52277(19) 0.0321(8) Uani 1 1 d . . . . .
O4 O 0.5148(5) 0.7606(2) 0.8503(2) 0.0360(8) Uani 1 1 d . . . . .
F2 F 0.4741(5) 0.6506(2) 0.7104(2) 0.0554(9) Uani 1 1 d . . . . .
O3 O 0.3325(5) 0.8298(3) 0.7517(2) 0.0394(8) Uani 1 1 d . . . . .
O5 O 0.6346(5) 0.8814(3) 0.7707(2) 0.0414(9) Uani 1 1 d . . . . .
N2 N 0.1602(5) 0.8588(3) 0.4186(2) 0.0271(8) Uani 1 1 d . . . . .
N1 N 0.1120(5) 0.6764(3) 0.4088(2) 0.0284(9) Uani 1 1 d . . . . .
C5 C 0.1188(6) 0.5889(3) 0.3998(3) 0.0301(10) Uani 1 1 d . . . . .
C9 C 0.1836(6) 0.9462(3) 0.4275(3) 0.0297(10) Uani 1 1 d . . . . .
C4 C 0.2045(6) 0.5313(3) 0.4557(3) 0.0297(10) Uani 1 1 d . . . . .
C11 C 0.2512(6) 0.9828(3) 0.4980(3) 0.0299(10) Uani 1 1 d . . . . .
C7 C 0.0039(7) 0.7326(3) 0.3570(3) 0.0340(11) Uani 1 1 d . . . . .
H7A H -0.112505 0.742050 0.378616 0.041 Uiso 1 1 calc R U . . .
H7B H -0.010658 0.701641 0.308525 0.041 Uiso 1 1 calc R U . . .
C12 C 0.2886(7) 1.0693(3) 0.5214(3) 0.0339(11) Uani 1 1 d . . . . .
H12 H 0.274401 1.122407 0.492993 0.041 Uiso 1 1 calc R U . . .
C14 C 0.3516(7) 0.9736(3) 0.6157(3) 0.0334(11) Uani 1 1 d . . . . .
H14 H 0.387069 0.949952 0.662620 0.040 Uiso 1 1 calc R U . . .
C10 C 0.1453(7) 1.0128(3) 0.3643(3) 0.0350(11) Uani 1 1 d . . . . .
H10A H 0.209741 0.995278 0.319669 0.053 Uiso 1 1 calc R U . . .
H10B H 0.181073 1.072853 0.379842 0.053 Uiso 1 1 calc R U . . .
H10C H 0.020701 1.012620 0.352968 0.053 Uiso 1 1 calc R U . . .
C1 C 0.3306(7) 0.5031(3) 0.5669(3) 0.0335(11) Uani 1 1 d . . . . .
H1 H 0.378202 0.511067 0.615503 0.040 Uiso 1 1 calc R U . . .
C2 C 0.3201(7) 0.4223(3) 0.5299(3) 0.0358(11) Uani 1 1 d . . . . .
H2 H 0.358805 0.365983 0.547870 0.043 Uiso 1 1 calc R U . . .
C6 C 0.0410(7) 0.5411(3) 0.3317(3) 0.0337(11) Uani 1 1 d . . . . .
H6A H -0.081347 0.557759 0.326027 0.051 Uiso 1 1 calc R U . . .
H6B H 0.050157 0.476252 0.338646 0.051 Uiso 1 1 calc R U . . .
H6C H 0.104459 0.558626 0.286845 0.051 Uiso 1 1 calc R U . . .
C15 C 0.5803(7) 0.7236(4) 0.7094(3) 0.0390(12) Uani 1 1 d . . . . .
C3 C 0.2384(7) 0.4402(3) 0.4583(3) 0.0327(11) Uani 1 1 d . . . . .
H3 H 0.212944 0.397745 0.420382 0.039 Uiso 1 1 calc R U . . .
C8 C 0.0941(7) 0.8240(3) 0.3449(3) 0.0346(11) Uani 1 1 d . . . . .
H8A H 0.191899 0.816948 0.309944 0.042 Uiso 1 1 calc R U . . .
H8B H 0.010605 0.867104 0.322914 0.042 Uiso 1 1 calc R U . . .
C13 C 0.3531(7) 1.0632(3) 0.5971(3) 0.0334(11) Uani 1 1 d . . . . .
H13 H 0.389391 1.111295 0.628084 0.040 Uiso 1 1 calc R U . . .

loop_
_atom_site_aniso_label
_atom_site_aniso_U_11
_atom_site_aniso_U_22
_atom_site_aniso_U_33
_atom_site_aniso_U_23
_atom_site_aniso_U_13
_atom_site_aniso_U_12
Ge1 0.0345(4) 0.0165(3) 0.0340(3) -0.00056(19) -0.0040(2) 0.0002(2)
Cl1 0.0420(7) 0.0208(6) 0.0415(7) -0.0015(4) 0.0039(5) -0.0017(5)
S003 0.0370(7) 0.0218(6) 0.0360(7) 0.0028(4) -0.0015(5) 0.0015(5)
F3 0.047(2) 0.052(2) 0.0506(19) -0.0084(15) -0.0054(15) 0.0177(15)
O2 0.042(2) 0.0186(16) 0.0354(18) 0.0021(13) -0.0030(15) -0.0020(14)
F1 0.056(2) 0.068(2) 0.0356(18) -0.0019(15) -0.0018(15) 0.0113(17)
O1 0.0375(19) 0.0197(16) 0.0392(19) 0.0002(13) -0.0037(15) -0.0010(14)
O4 0.048(2) 0.0242(17) 0.0355(19) 0.0014(13) -0.0029(16) 0.0021(15)
F2 0.062(2) 0.0415(19) 0.062(2) -0.0175(16) -0.0014(17) -0.0099(16)
O3 0.037(2) 0.037(2) 0.044(2) 0.0077(16) 0.0001(16) 0.0041(16)
O5 0.045(2) 0.032(2) 0.047(2) 0.0043(15) -0.0013(17) -0.0061(16)
N2 0.028(2) 0.0198(19) 0.033(2) 0.0027(15) -0.0038(16) 0.0014(15)
N1 0.030(2) 0.021(2) 0.034(2) -0.0033(15) -0.0023(17) -0.0003(16)
C5 0.029(3) 0.025(2) 0.037(3) -0.0027(19) 0.003(2) -0.0021(19)
C9 0.030(3) 0.021(2) 0.037(3) 0.0007(18) 0.002(2) 0.0038(18)
C4 0.033(3) 0.021(2) 0.035(3) -0.0032(19) -0.002(2) -0.0022(19)
C11 0.034(3) 0.019(2) 0.037(3) 0.0038(18) 0.001(2) 0.0001(18)
C7 0.036(3) 0.024(2) 0.042(3) -0.003(2) -0.007(2) 0.004(2)
C12 0.039(3) 0.020(2) 0.042(3) 0.0021(19) -0.005(2) 0.000(2)
C14 0.040(3) 0.026(2) 0.034(3) -0.0025(19) -0.005(2) 0.000(2)
C10 0.044(3) 0.021(2) 0.040(3) 0.0026(19) -0.005(2) 0.001(2)
C1 0.035(3) 0.026(2) 0.040(3) 0.006(2) -0.001(2) -0.001(2)
C2 0.038(3) 0.019(2) 0.051(3) 0.008(2) 0.003(2) 0.0005(19)
C6 0.038(3) 0.021(2) 0.042(3) -0.006(2) -0.002(2) -0.006(2)
C15 0.036(3) 0.040(3) 0.041(3) -0.007(2) -0.001(2) -0.001(2)
C3 0.032(3) 0.021(2) 0.045(3) -0.003(2) 0.003(2) -0.0052(19)
C8 0.043(3) 0.025(2) 0.036(3) 0.0008(19) -0.001(2) 0.002(2)
C13 0.036(3) 0.024(2) 0.040(3) -0.0052(19) -0.005(2) 0.000(2)

loop_
_atom_type_symbol
_atom_type_description
_atom_type_scat_dispersion_real
_atom_type_scat_dispersion_imag
_atom_type_scat_source
C C 0.0181 0.0091 'International Tables Vol C Tables 4.2.6.8 and 6.1.1.4'
H H 0.0000 0.0000 'International Tables Vol C Tables 4.2.6.8 and 6.1.1.4'
Cl Cl 0.3639 0.7018 'International Tables Vol C Tables 4.2.6.8 and 6.1.1.4'
F F 0.0727 0.0534 'International Tables Vol C Tables 4.2.6.8 and 6.1.1.4'
Ge Ge -1.0885 0.8855 'International Tables Vol C Tables 4.2.6.8 and 6.1.1.4'
N N 0.0311 0.0180 'International Tables Vol C Tables 4.2.6.8 and 6.1.1.4'
O O 0.0492 0.0322 'International Tables Vol C Tables 4.2.6.8 and 6.1.1.4'
S S 0.3331 0.5567 'International Tables Vol C Tables 4.2.6.8 and 6.1.1.4'

loop_
_geom_angle_atom_site_label_1
_geom_angle_atom_site_label_2
_geom_angle_atom_site_label_3
_geom_angle
_geom_angle_site_symmetry_1
_geom_angle_site_symmetry_3
N1 Ge1 N2 80.45(15) . .
N1 Ge1 Cl1 90.99(12) . .
N2 Ge1 Cl1 93.88(12) . .
O3 S003 O5 115.2(2) . .
O3 S003 O4 114.8(2) . .
O5 S003 O4 115.2(2) . .
O3 S003 C15 102.1(2) . .
O5 S003 C15 103.7(2) . .
O4 S003 C15 103.4(2) . .
C14 O2 C11 106.7(4) . .
C1 O1 C4 106.7(4) . .
C9 N2 C8 119.4(4) . .
C9 N2 Ge1 127.5(3) . .
C8 N2 Ge1 112.1(3) . .
C5 N1 C7 120.2(4) . .
C5 N1 Ge1 126.9(3) . .
C7 N1 Ge1 112.9(3) . .
N1 C5 C4 121.0(4) . .
N1 C5 C6 123.0(4) . .
C4 C5 C6 116.0(4) . .
N2 C9 C11 121.2(4) . .
N2 C9 C10 121.6(4) . .
C11 C9 C10 117.2(4) . .
C3 C4 O1 109.4(4) . .
C3 C4 C5 132.8(5) . .
O1 C4 C5 117.7(4) . .
C12 C11 O2 109.4(4) . .
C12 C11 C9 132.8(4) . .
O2 C11 C9 117.9(4) . .
N1 C7 C8 109.5(4) . .
N1 C7 H7A 109.8 . .
C8 C7 H7A 109.8 . .
N1 C7 H7B 109.8 . .
C8 C7 H7B 109.8 . .
H7A C7 H7B 108.2 . .
C11 C12 C13 107.1(4) . .
C11 C12 H12 126.5 . .
C13 C12 H12 126.5 . .
C13 C14 O2 110.2(4) . .
C13 C14 H14 124.9 . .
O2 C14 H14 124.9 . .
C9 C10 H10A 109.5 . .
C9 C10 H10B 109.5 . .
H10A C10 H10B 109.5 . .
C9 C10 H10C 109.5 . .
H10A C10 H10C 109.5 . .
H10B C10 H10C 109.5 . .
C2 C1 O1 110.4(5) . .
C2 C1 H1 124.8 . .
O1 C1 H1 124.8 . .
C1 C2 C3 106.6(4) . .
C1 C2 H2 126.7 . .
C3 C2 H2 126.7 . .
C5 C6 H6A 109.5 . .
C5 C6 H6B 109.5 . .
H6A C6 H6B 109.5 . .
C5 C6 H6C 109.5 . .
H6A C6 H6C 109.5 . .
H6B C6 H6C 109.5 . .
F1 C15 F2 108.2(4) . .
F1 C15 F3 107.8(4) . .
F2 C15 F3 106.9(5) . .
F1 C15 S003 111.4(4) . .
F2 C15 S003 110.8(4) . .
F3 C15 S003 111.6(4) . .
C4 C3 C2 106.9(4) . .
C4 C3 H3 126.5 . .
C2 C3 H3 126.5 . .
N2 C8 C7 109.4(4) . .
N2 C8 H8A 109.8 . .
C7 C8 H8A 109.8 . .
N2 C8 H8B 109.8 . .
C7 C8 H8B 109.8 . .
H8A C8 H8B 108.2 . .
C14 C13 C12 106.5(4) . .
C14 C13 H13 126.7 . .
C12 C13 H13 126.7 . .

loop_
_geom_bond_atom_site_label_1
_geom_bond_atom_site_label_2
_geom_bond_distance
_geom_bond_site_symmetry_2
Ge1 N1 2.089(4) .
Ge1 N2 2.095(4) .
Ge1 Cl1 2.2765(14) .
S003 O3 1.433(4) .
S003 O5 1.438(4) .
S003 O4 1.446(4) .
S003 C15 1.831(6) .
F3 C15 1.338(6) .
O2 C14 1.368(6) .
O2 C11 1.372(6) .
F1 C15 1.328(7) .
O1 C1 1.366(6) .
O1 C4 1.379(6) .
F2 C15 1.337(7) .
N2 C9 1.302(6) .
N2 C8 1.473(6) .
N1 C5 1.294(6) .
N1 C7 1.469(6) .
C5 C4 1.443(7) .
C5 C6 1.501(7) .
C9 C11 1.437(7) .
C9 C10 1.503(7) .
C4 C3 1.359(7) .
C11 C12 1.361(7) .
C7 C8 1.518(7) .
C7 H7A 0.9700 .
C7 H7B 0.9700 .
C12 C13 1.414(7) .
C12 H12 0.9300 .
C14 C13 1.353(7) .
C14 H14 0.9300 .
C10 H10A 0.9600 .
C10 H10B 0.9600 .
C10 H10C 0.9600 .
C1 C2 1.352(7) .
C1 H1 0.9300 .
C2 C3 1.419(8) .
C2 H2 0.9300 .
C6 H6A 0.9600 .
C6 H6B 0.9600 .
C6 H6C 0.9600 .
C3 H3 0.9300 .
C8 H8A 0.9700 .
C8 H8B 0.9700 .
C13 H13 0.9300 .
